data_1519134
loop_
_publ_author_name
'Butler, Ian R.'
'Coles, Simon J.'
'Hursthouse, Michael B.'

_publ_section_title
;
 C22H21FeIN2
;
_journal_name_full 'Crystal Structure Report Archive'
_journal_page_first 1018
_journal_year 1994
_chemical_formula_sum 'C22 H21 Fe I N2'
_chemical_formula_weight 496.16
_space_group_IT_number 14
_symmetry_cell_setting monoclinic
_symmetry_space_group_name_Hall '-P 2yn'
_symmetry_space_group_name_H-M 'P 1 21/n 1'
_atom_sites_solution_hydrogens geom
_atom_sites_solution_primary direct
_atom_sites_solution_secondary difmap
_cell_angle_alpha 90.00
_cell_angle_beta 93.89(3)
_cell_angle_gamma 90.00
_cell_formula_units_Z 4
_cell_length_a 10.928(6)
_cell_length_b 9.691(3)
_cell_length_c 19.208(9)
_cell_measurement_temperature 293(2)
_cell_volume 2029.5(16)
_computing_cell_refinement REFINE
_computing_data_collection 'MADNES (Pflugrath & Messerschmidt, 1989)'
_computing_data_reduction 'ABSURD (Karaulov, 1992)'
_computing_publication_material SHELXL97
_computing_structure_refinement 'SHELXL97 (Sheldrick, 2008)'
_computing_structure_solution 'SIR92 (Altomare, Cascarano, Giacovazzo & Guaglitardi, 1993)'
_diffrn_ambient_temperature 293(2)
_diffrn_measured_fraction_theta_full 0.846
_diffrn_measured_fraction_theta_max 0.846
_diffrn_measurement_device_type 'Delft instruments FAST area detector'
_diffrn_measurement_method 'Intensity measurements as described by Darr, Drake, Hursthouse & Malik (1993)'
_diffrn_radiation_monochromator graphite
_diffrn_radiation_source 'rotating anode generator'
_diffrn_radiation_type MoK\a
_diffrn_radiation_wavelength 0.71069
_diffrn_reflns_av_R_equivalents 0.0451
_diffrn_reflns_av_sigmaI/netI 0.0924
_diffrn_reflns_limit_h_max 14
_diffrn_reflns_limit_h_min -13
_diffrn_reflns_limit_k_max 8
_diffrn_reflns_limit_k_min -11
_diffrn_reflns_limit_l_max 23
_diffrn_reflns_limit_l_min -24
_diffrn_reflns_number 10581
_diffrn_reflns_theta_full 28.37
_diffrn_reflns_theta_max 28.37
_diffrn_reflns_theta_min 3.59
_exptl_absorpt_coefficient_mu 2.272
_exptl_absorpt_correction_type none
_exptl_crystal_colour unk
_exptl_crystal_density_diffrn 1.624
_exptl_crystal_density_method 'not measured'
_exptl_crystal_description unk
_exptl_crystal_F_000 984
_exptl_crystal_size_max 0.36
_exptl_crystal_size_mid 0.18
_exptl_crystal_size_min 0.11
_refine_diff_density_max 0.939
_refine_diff_density_min -0.362
_refine_diff_density_rms 0.080
_refine_ls_extinction_method none
_refine_ls_goodness_of_fit_ref 0.787
_refine_ls_hydrogen_treatment constr
_refine_ls_matrix_type full
_refine_ls_number_parameters 236
_refine_ls_number_reflns 4302
_refine_ls_number_restraints 0
_refine_ls_restrained_S_all 0.787
_refine_ls_R_factor_all 0.0900
_refine_ls_R_factor_gt 0.0406
_refine_ls_shift/su_max 0.000
_refine_ls_shift/su_mean 0.000
_refine_ls_structure_factor_coef Fsqd
_refine_ls_weighting_details 'calc w=1/[\s^2^(Fo^2^)+(0.0471P)^2^+0.0000P] where P=(Fo^2^+2Fc^2^)/3'
_refine_ls_weighting_scheme calc
_refine_ls_wR_factor_gt 0.0899
_refine_ls_wR_factor_ref 0.0989
_reflns_number_gt 2065
_reflns_number_total 4302
_reflns_threshold_expression >2\s(I)
_cod_data_source_file eCrystal-1018.cif
_cod_data_source_block s92
_cod_depositor_comments
;
Citation :
Butler, Ian R. and Coles, Simon J. and Hursthouse, Michael B. (1994) 
University of Southampton, Crystal Structure Report Archive. 
(doi:10.5258/ecrystals/1018)

http://ecrystals.chem.soton.ac.uk/1018/
;
_cod_original_sg_symbol_H-M P2(1)/n
_cod_database_code 1519134

loop_
_symmetry_equiv_pos_as_xyz
'x, y, z'
'-x+1/2, y+1/2, -z+1/2'
'-x, -y, -z'
'x-1/2, -y-1/2, z-1/2'

loop_
_atom_site_label
_atom_site_type_symbol
_atom_site_fract_x
_atom_site_fract_y
_atom_site_fract_z
_atom_site_U_iso_or_equiv
_atom_site_adp_type
_atom_site_occupancy
_atom_site_symmetry_multiplicity
_atom_site_calc_flag
_atom_site_refinement_flags
_atom_site_disorder_assembly
_atom_site_disorder_group
I1 I 0.32051(3) 0.18979(3) 0.150978(18) 0.09007(17) Uani 1 1 d . . .
Fe1 Fe 0.91816(6) 0.81222(6) 0.10480(3) 0.06275(19) Uani 1 1 d . . .
N1 N 0.6797(3) 0.5258(4) 0.15050(18) 0.0743(10) Uani 1 1 d . . .
N2 N 0.5759(4) 0.2225(4) -0.1830(2) 0.0748(11) Uani 1 1 d . . .
C1 C 1.0641(5) 0.6980(6) 0.1417(3) 0.1029(18) Uani 1 1 d . . .
H1 H 1.0681 0.6447 0.1821 0.123 Uiso 1 1 calc R . .
C2 C 1.0992(5) 0.8374(5) 0.1370(3) 0.0939(16) Uani 1 1 d . . .
H2 H 1.1293 0.8929 0.1738 0.113 Uiso 1 1 calc R . .
C3 C 1.0809(5) 0.8770(6) 0.0677(3) 0.0942(16) Uani 1 1 d . . .
H3 H 1.0973 0.9638 0.0498 0.113 Uiso 1 1 calc R . .
C4 C 1.0333(5) 0.7633(7) 0.0290(3) 0.0929(16) Uani 1 1 d . . .
H4 H 1.0130 0.7615 -0.0188 0.112 Uiso 1 1 calc R . .
C5 C 1.0222(5) 0.6542(6) 0.0753(4) 0.0984(17) Uani 1 1 d . . .
H5 H 0.9919 0.5668 0.0639 0.118 Uiso 1 1 calc R . .
C6 C 0.7499(4) 0.8505(4) 0.0568(2) 0.0691(12) Uani 1 1 d . . .
H6 H 0.7305 0.8464 0.0089 0.083 Uiso 1 1 calc R . .
C7 C 0.7920(4) 0.9682(5) 0.0952(3) 0.0806(14) Uani 1 1 d . . .
H7 H 0.8040 1.0552 0.0764 0.097 Uiso 1 1 calc R . .
C8 C 0.8127(5) 0.9334(5) 0.1655(2) 0.0931(16) Uani 1 1 d . . .
H8 H 0.8419 0.9925 0.2010 0.112 Uiso 1 1 calc R . .
C9 C 0.2179(5) 0.2062(5) -0.1735(2) 0.0840(15) Uani 1 1 d . . .
H9 H 0.2136 0.2547 -0.2154 0.101 Uiso 1 1 calc R . .
C10 C 0.7429(4) 0.7381(4) 0.1060(2) 0.0651(12) Uani 1 1 d . . .
C11 C 0.7034(4) 0.5970(4) 0.0926(2) 0.0583(10) Uani 1 1 d . . .
C12 C 0.6870(3) 0.5418(4) 0.0259(2) 0.0559(10) Uani 1 1 d . . .
H12 H 0.7053 0.5945 -0.0125 0.067 Uiso 1 1 calc R . .
C13 C 0.6430(3) 0.4071(4) 0.0162(2) 0.0568(10) Uani 1 1 d . . .
C14 C 0.6171(5) 0.3339(4) 0.0751(3) 0.0783(14) Uani 1 1 d . . .
H14 H 0.5875 0.2440 0.0716 0.094 Uiso 1 1 calc R . .
C15 C 0.6366(5) 0.3990(6) 0.1406(3) 0.0922(16) Uani 1 1 d . . .
H15 H 0.6177 0.3491 0.1798 0.111 Uiso 1 1 calc R . .
C16 C 0.6213(3) 0.3443(4) -0.0541(2) 0.0562(10) Uani 1 1 d . . .
C17 C 0.6447(4) 0.4098(4) -0.1144(2) 0.0772(13) Uani 1 1 d . . .
H17 H 0.6759 0.4991 -0.1122 0.093 Uiso 1 1 calc R . .
C18 C 0.6240(5) 0.3496(5) -0.1772(3) 0.0873(15) Uani 1 1 d . . .
H18 H 0.6433 0.3968 -0.2171 0.105 Uiso 1 1 calc R . .
C19 C 0.5487(5) 0.1572(5) -0.1267(3) 0.0898(16) Uani 1 1 d . . .
H19 H 0.5136 0.0699 -0.1308 0.108 Uiso 1 1 calc R . .
C20 C 0.5703(5) 0.2138(5) -0.0621(3) 0.0879(15) Uani 1 1 d . . .
H20 H 0.5506 0.1643 -0.0229 0.105 Uiso 1 1 calc R . .
C21 C 0.5554(6) 0.1525(5) -0.2523(3) 0.1062(19) Uani 1 1 d . . .
H21A H 0.6323 0.1487 -0.2746 0.127 Uiso 1 1 calc R . .
H21B H 0.5285 0.0585 -0.2451 0.127 Uiso 1 1 calc R . .
C22 C 0.4646(6) 0.2231(7) -0.2978(4) 0.142(3) Uani 1 1 d . . .
H22A H 0.4376 0.1631 -0.3356 0.213 Uiso 1 1 calc R . .
H22B H 0.5003 0.3048 -0.3162 0.213 Uiso 1 1 calc R . .
H22C H 0.3959 0.2481 -0.2719 0.213 Uiso 1 1 calc R . .

loop_
_atom_site_aniso_label
_atom_site_aniso_U_11
_atom_site_aniso_U_22
_atom_site_aniso_U_33
_atom_site_aniso_U_23
_atom_site_aniso_U_13
_atom_site_aniso_U_12
I1 0.1133(3) 0.0792(3) 0.0775(3) 0.01478(16) 0.0051(2) -0.01747(19)
Fe1 0.0719(4) 0.0690(4) 0.0471(3) 0.0011(3) 0.0018(3) -0.0150(3)
N1 0.081(3) 0.084(3) 0.058(2) 0.0087(19) -0.002(2) -0.021(2)
N2 0.084(3) 0.071(3) 0.070(3) -0.013(2) 0.008(2) 0.001(2)
C1 0.098(4) 0.099(4) 0.109(5) 0.034(3) -0.013(4) -0.003(3)
C2 0.086(4) 0.095(4) 0.097(4) -0.004(3) -0.021(3) -0.015(3)
C3 0.075(4) 0.099(4) 0.110(5) 0.024(4) 0.011(3) -0.012(3)
C4 0.078(4) 0.130(5) 0.073(4) -0.008(3) 0.022(3) -0.002(3)
C5 0.092(4) 0.084(4) 0.118(5) -0.009(3) -0.001(4) -0.020(3)
C6 0.073(3) 0.070(3) 0.065(3) -0.004(2) 0.012(2) -0.003(2)
C7 0.089(4) 0.066(3) 0.088(4) -0.009(3) 0.017(3) -0.004(2)
C8 0.134(5) 0.086(4) 0.061(3) -0.017(2) 0.028(3) -0.028(3)
C9 0.114(4) 0.098(4) 0.041(3) -0.006(2) 0.011(3) -0.040(3)
C10 0.066(3) 0.078(3) 0.053(3) -0.005(2) 0.014(2) -0.009(2)
C11 0.048(3) 0.075(3) 0.051(3) 0.010(2) 0.003(2) -0.005(2)
C12 0.059(3) 0.056(3) 0.053(2) 0.0057(19) 0.009(2) -0.0076(19)
C13 0.042(2) 0.071(3) 0.058(3) 0.006(2) 0.0014(19) 0.005(2)
C14 0.091(4) 0.066(3) 0.078(4) 0.017(2) 0.003(3) -0.015(2)
C15 0.114(4) 0.101(4) 0.061(3) 0.025(3) -0.002(3) -0.026(3)
C16 0.044(2) 0.054(3) 0.072(3) -0.0014(19) 0.007(2) 0.0010(17)
C17 0.100(4) 0.067(3) 0.066(3) -0.005(2) 0.015(3) -0.018(2)
C18 0.123(5) 0.072(3) 0.069(3) -0.009(2) 0.022(3) -0.020(3)
C19 0.118(5) 0.065(3) 0.088(4) -0.011(3) 0.013(3) -0.016(3)
C20 0.120(5) 0.068(3) 0.075(4) 0.003(2) 0.008(3) -0.011(3)
C21 0.161(6) 0.077(3) 0.082(4) -0.019(3) 0.018(4) 0.008(3)
C22 0.123(6) 0.196(7) 0.104(5) -0.041(5) -0.011(5) 0.030(5)

loop_
_atom_type_symbol
_atom_type_description
_atom_type_scat_dispersion_real
_atom_type_scat_dispersion_imag
_atom_type_scat_source
C C 0.0033 0.0016 'International Tables Vol C Tables 4.2.6.8 and 6.1.1.4'
H H 0.0000 0.0000 'International Tables Vol C Tables 4.2.6.8 and 6.1.1.4'
N N 0.0061 0.0033 'International Tables Vol C Tables 4.2.6.8 and 6.1.1.4'
Fe Fe 0.3463 0.8444 'International Tables Vol C Tables 4.2.6.8 and 6.1.1.4'
I I -0.4742 1.8119 'International Tables Vol C Tables 4.2.6.8 and 6.1.1.4'

loop_
_geom_angle_atom_site_label_1
_geom_angle_atom_site_label_2
_geom_angle_atom_site_label_3
_geom_angle
_geom_angle_site_symmetry_1
_geom_angle_site_symmetry_3
C5 Fe1 C1 40.3(2) . .
C5 Fe1 C6 121.5(2) . .
C1 Fe1 C6 157.3(2) . .
C5 Fe1 C4 40.2(2) . .
C1 Fe1 C4 67.4(2) . .
C6 Fe1 C4 107.5(2) . .
C5 Fe1 C7 158.1(2) . .
C1 Fe1 C7 160.6(2) . .
C6 Fe1 C7 40.67(16) . .
C4 Fe1 C7 123.4(2) . .
C5 Fe1 C10 106.43(19) . .
C1 Fe1 C10 121.2(2) . .
C6 Fe1 C10 41.55(16) . .
C4 Fe1 C10 123.2(2) . .
C7 Fe1 C10 68.59(17) . .
C5 Fe1 C2 67.8(2) . .
C1 Fe1 C2 40.44(19) . .
C6 Fe1 C2 160.1(2) . .
C4 Fe1 C2 67.3(2) . .
C7 Fe1 C2 124.8(2) . .
C10 Fe1 C2 157.6(2) . .
C5 Fe1 C3 67.5(2) . .
C1 Fe1 C3 67.1(2) . .
C6 Fe1 C3 124.2(2) . .
C4 Fe1 C3 40.2(2) . .
C7 Fe1 C3 109.7(2) . .
C10 Fe1 C3 160.4(2) . .
C2 Fe1 C3 39.5(2) . .
C5 Fe1 C8 160.3(2) . .
C1 Fe1 C8 124.7(2) . .
C6 Fe1 C8 68.28(19) . .
C4 Fe1 C8 158.4(2) . .
C7 Fe1 C8 39.71(18) . .
C10 Fe1 C8 68.56(18) . .
C2 Fe1 C8 109.1(2) . .
C3 Fe1 C8 123.5(2) . .
C5 Fe1 C9 124.1(2) . 3_665
C1 Fe1 C9 108.2(2) . 3_665
C6 Fe1 C9 68.74(19) . 3_665
C4 Fe1 C9 160.3(2) . 3_665
C7 Fe1 C9 67.1(2) . 3_665
C10 Fe1 C9 41.12(16) . 3_665
C2 Fe1 C9 122.7(2) . 3_665
C3 Fe1 C9 157.8(2) . 3_665
C8 Fe1 C9 39.84(16) . 3_665
C15 N1 C11 116.3(4) . .
C19 N2 C18 119.1(4) . .
C19 N2 C21 119.2(4) . .
C18 N2 C21 121.7(4) . .
C5 C1 C2 107.9(5) . .
C5 C1 Fe1 69.2(3) . .
C2 C1 Fe1 70.5(3) . .
C5 C1 H1 126.0 . .
C2 C1 H1 126.0 . .
Fe1 C1 H1 125.9 . .
C3 C2 C1 107.7(5) . .
C3 C2 Fe1 70.7(3) . .
C1 C2 Fe1 69.1(3) . .
C3 C2 H2 126.1 . .
C1 C2 H2 126.1 . .
Fe1 C2 H2 125.7 . .
C2 C3 C4 108.4(5) . .
C2 C3 Fe1 69.8(3) . .
C4 C3 Fe1 69.4(3) . .
C2 C3 H3 125.8 . .
C4 C3 H3 125.8 . .
Fe1 C3 H3 126.6 . .
C5 C4 C3 107.5(5) . .
C5 C4 Fe1 68.7(3) . .
C3 C4 Fe1 70.5(3) . .
C5 C4 H4 126.2 . .
C3 C4 H4 126.2 . .
Fe1 C4 H4 126.2 . .
C1 C5 C4 108.5(5) . .
C1 C5 Fe1 70.5(3) . .
C4 C5 Fe1 71.2(3) . .
C1 C5 H5 125.8 . .
C4 C5 H5 125.8 . .
Fe1 C5 H5 124.1 . .
C7 C6 C10 107.1(4) . .
C7 C6 Fe1 70.1(3) . .
C10 C6 Fe1 69.7(3) . .
C7 C6 H6 126.4 . .
C10 C6 H6 126.4 . .
Fe1 C6 H6 125.4 . .
C8 C7 C6 109.6(4) . .
C8 C7 Fe1 70.7(3) . .
C6 C7 Fe1 69.2(3) . .
C8 C7 H7 125.2 . .
C6 C7 H7 125.2 . .
Fe1 C7 H7 126.4 . .
C7 C8 C9 108.3(4) . 3_665
C7 C8 Fe1 69.5(3) . .
C9 C8 Fe1 70.1(3) 3_665 .
C7 C8 H8 125.8 . .
C9 C8 H8 125.8 3_665 .
Fe1 C8 H8 126.1 . .
C8 C9 C10 108.7(4) 3_665 3_665
C8 C9 Fe1 70.0(3) 3_665 3_665
C10 C9 Fe1 68.9(2) 3_665 3_665
C8 C9 H9 125.7 3_665 .
C10 C9 H9 125.7 3_665 .
Fe1 C9 H9 127.0 3_665 .
C9 C10 C6 106.3(4) 3_665 .
C9 C10 C11 125.3(4) 3_665 .
C6 C10 C11 128.5(4) . .
C9 C10 Fe1 70.0(3) 3_665 .
C6 C10 Fe1 68.8(2) . .
C11 C10 Fe1 126.6(3) . .
N1 C11 C12 122.9(4) . .
N1 C11 C10 114.1(4) . .
C12 C11 C10 123.0(4) . .
C11 C12 C13 120.3(4) . .
C11 C12 H12 119.9 . .
C13 C12 H12 119.9 . .
C14 C13 C12 117.3(4) . .
C14 C13 C16 120.3(4) . .
C12 C13 C16 122.4(3) . .
C13 C14 C15 118.3(4) . .
C13 C14 H14 120.9 . .
C15 C14 H14 120.9 . .
N1 C15 C14 125.0(4) . .
N1 C15 H15 117.5 . .
C14 C15 H15 117.5 . .
C17 C16 C20 115.3(4) . .
C17 C16 C13 123.7(4) . .
C20 C16 C13 120.9(4) . .
C18 C17 C16 122.1(4) . .
C18 C17 H17 118.9 . .
C16 C17 H17 118.9 . .
N2 C18 C17 121.0(4) . .
N2 C18 H18 119.5 . .
C17 C18 H18 119.5 . .
N2 C19 C20 121.6(4) . .
N2 C19 H19 119.2 . .
C20 C19 H19 119.2 . .
C19 C20 C16 120.8(5) . .
C19 C20 H20 119.6 . .
C16 C20 H20 119.6 . .
C22 C21 N2 112.2(5) . .
C22 C21 H21A 109.2 . .
N2 C21 H21A 109.2 . .
C22 C21 H21B 109.2 . .
N2 C21 H21B 109.2 . .
H21A C21 H21B 107.9 . .
C21 C22 H22A 109.5 . .
C21 C22 H22B 109.5 . .
H22A C22 H22B 109.5 . .
C21 C22 H22C 109.5 . .
H22A C22 H22C 109.5 . .
H22B C22 H22C 109.5 . .

loop_
_geom_bond_atom_site_label_1
_geom_bond_atom_site_label_2
_geom_bond_distance
_geom_bond_site_symmetry_2
Fe1 C5 2.012(5) .
Fe1 C1 2.029(5) .
Fe1 C6 2.034(5) .
Fe1 C4 2.044(5) .
Fe1 C7 2.045(5) .
Fe1 C10 2.047(4) .
Fe1 C2 2.047(5) .
Fe1 C3 2.058(5) .
Fe1 C8 2.061(5) .
Fe1 C9 2.062(5) 3_665
N1 C15 1.326(6) .
N1 C11 1.348(5) .
N2 C19 1.304(6) .
N2 C18 1.341(5) .
N2 C21 1.497(6) .
C1 C5 1.392(7) .
C1 C2 1.409(6) .
C1 H1 0.9300 .
C2 C3 1.387(7) .
C2 H2 0.9300 .
C3 C4 1.409(7) .
C3 H3 0.9300 .
C4 C5 1.394(7) .
C4 H4 0.9300 .
C5 H5 0.9300 .
C6 C7 1.418(6) .
C6 C10 1.448(6) .
C6 H6 0.9300 .
C7 C8 1.395(6) .
C7 H7 0.9300 .
C8 C9 1.405(6) 3_665
C8 H8 0.9300 .
C9 C8 1.405(6) 3_665
C9 C10 1.443(6) 3_665
C9 Fe1 2.062(5) 3_665
C9 H9 0.9300 .
C10 C9 1.443(6) 3_665
C10 C11 1.451(6) .
C11 C12 1.390(5) .
C12 C13 1.399(5) .
C12 H12 0.9300 .
C13 C14 1.381(5) .
C13 C16 1.485(5) .
C14 C15 1.411(6) .
C14 H14 0.9300 .
C15 H15 0.9300 .
C16 C17 1.361(5) .
C16 C20 1.386(5) .
C17 C18 1.344(6) .
C17 H17 0.9300 .
C18 H18 0.9300 .
C19 C20 1.363(7) .
C19 H19 0.9300 .
C20 H20 0.9300 .
C21 C22 1.449(8) .
C21 H21A 0.9700 .
C21 H21B 0.9700 .
C22 H22A 0.9600 .
C22 H22B 0.9600 .
C22 H22C 0.9600 .
